data_2202857
loop_
_publ_author_name
'Li, Xiao-Fang'
'Feng, Ya-Qing'
'Shi, Da-Xin'
'Chen, Hong-Liang'

_publ_section_title
4'-(4-Methoxyphenyl)-1'-methyl-4'',5'',6'',7''-tetrahydro-1<i>H</i>-indole-3-spiro-2'-pyrrolidine-3'-spiro-2''-(thiazolo[3,2-<i>a</i>]pyrimidine)-2(3<i>H</i>),3''(2''<i>H</i>)-dione
_journal_issue 9
_journal_name_full 'Acta Crystallographica Section E'
_journal_page_first o1418
_journal_page_last o1419
_journal_paper_doi 10.1107/S1600536803018798
_journal_volume 59
_journal_year 2003
_chemical_formula_iupac 'C24 H24 N4 O3 S'
_chemical_formula_moiety 'C24 H24 N4 O3 S'
_chemical_formula_sum 'C24 H24 N4 O3 S'
_chemical_formula_weight 448.53
_chemical_name_systematic
;
4'-(4-Methoxyphenyl)-1'-methyl-4'',5'',6'',7''-tetrahydro-
1H-indole-3-spiro-2'-pyrrolidine-3'-spiro-2''-(thiazolo[3,2-a]pyrimidine)-
2(3H),3''(2''H)-dione
;
_space_group_IT_number 2
_symmetry_cell_setting triclinic
_symmetry_space_group_name_Hall '-P 1'
_symmetry_space_group_name_H-M 'P -1'
_cell_angle_alpha 88.374(7)
_cell_angle_beta 73.054(6)
_cell_angle_gamma 79.895(6)
_cell_formula_units_Z 2
_cell_length_a 8.660(3)
_cell_length_b 9.843(4)
_cell_length_c 14.095(6)
_cell_measurement_reflns_used 692
_cell_measurement_temperature 293(2)
_cell_measurement_theta_max 24.70
_cell_measurement_theta_min 2.50
_cell_volume 1131.1(8)
_computing_cell_refinement 'SMART (Bruker, 1997)'
_computing_data_collection 'SMART (Bruker, 1997)'
_computing_data_reduction 'SAINT (Bruker, 1997)'
_computing_molecular_graphics 'SHELXTL (Bruker, 1997)'
_computing_publication_material SHELXTL
_computing_structure_refinement 'SHELXL-97 (Sheldrick, 1997)'
_computing_structure_solution 'SHELXS-97 (Sheldrick, 1997)'
_diffrn_ambient_temperature 293(2)
_diffrn_measured_fraction_theta_full 0.986
_diffrn_measured_fraction_theta_max 0.986
_diffrn_measurement_device_type 'Bruker SMART CCD area-detector'
_diffrn_measurement_method '\f and \w'
_diffrn_radiation_monochromator graphite
_diffrn_radiation_source 'fine-focus sealed tube'
_diffrn_radiation_type MoK\a
_diffrn_radiation_wavelength 0.71073
_diffrn_reflns_av_R_equivalents 0.0222
_diffrn_reflns_av_sigmaI/netI 0.0540
_diffrn_reflns_limit_h_max 10
_diffrn_reflns_limit_h_min -10
_diffrn_reflns_limit_k_max 10
_diffrn_reflns_limit_k_min -12
_diffrn_reflns_limit_l_max 17
_diffrn_reflns_limit_l_min -10
_diffrn_reflns_number 6236
_diffrn_reflns_theta_full 26.40
_diffrn_reflns_theta_max 26.40
_diffrn_reflns_theta_min 2.10
_diffrn_standards_number 0
_exptl_absorpt_coefficient_mu 0.177
_exptl_absorpt_correction_T_max 0.980
_exptl_absorpt_correction_T_min 0.861
_exptl_absorpt_correction_type multi-scan
_exptl_absorpt_process_details '(SADABS; Bruker, 1997)'
_exptl_crystal_colour colorless
_exptl_crystal_density_diffrn 1.317
_exptl_crystal_density_method 'not measured'
_exptl_crystal_description plate
_exptl_crystal_F_000 472
_exptl_crystal_size_max 0.30
_exptl_crystal_size_mid 0.20
_exptl_crystal_size_min 0.10
_refine_diff_density_max 0.202
_refine_diff_density_min -0.286
_refine_ls_extinction_method none
_refine_ls_goodness_of_fit_ref 1.014
_refine_ls_hydrogen_treatment constr
_refine_ls_matrix_type full
_refine_ls_number_parameters 301
_refine_ls_number_reflns 4585
_refine_ls_number_restraints 108
_refine_ls_restrained_S_all 1.008
_refine_ls_R_factor_all 0.0841
_refine_ls_R_factor_gt 0.0483
_refine_ls_shift/su_max 0.001
_refine_ls_shift/su_mean 0.000
_refine_ls_structure_factor_coef Fsqd
_refine_ls_weighting_details 'calc w = 1/[\s^2^(Fo^2^)+(0.084P)^2^] where P = (Fo^2^+2Fc^2^)/3'
_refine_ls_weighting_scheme calc
_refine_ls_wR_factor_ref 0.1127
_reflns_number_gt 3567
_reflns_number_total 4585
_reflns_threshold_expression I>2\s(I)
_cod_data_source_file om6166.cif
_cod_data_source_block I
_cod_depositor_comments
;
The following automatic conversions were performed:
'_symmetry_cell_setting' value 'Triclinic' changed to 'triclinic'
according to '/home/saulius/struct/CIF-dictionaries/cif_core.dic'
dictionary named 'cif_core.dic' version 2.4.1 from 2010-06-29.

Automatic conversion script
Id: cif_fix_enum 1527 2010-12-29 10:47:43Z saulius 

The following automatic conversions were performed:

'_symmetry_cell_setting' value 'Triclinic' changed to 'triclinic'
according to /home/saulius/struct/CIF-dictionaries/cif_core.dic
dictionary named 'cif_core.dic' version 2.4.1 from 2010-06-29.

Automatic conversion script
Id: cif_fix_values 1715 2011-07-08 13:25:40Z adriana 
;
_cod_database_code 2202857
_cod_database_fobs_code 2202857

loop_
_symmetry_equiv_pos_as_xyz
'x, y, z'
'-x, -y, -z'

loop_
_atom_site_label
_atom_site_fract_x
_atom_site_fract_y
_atom_site_fract_z
_atom_site_U_iso_or_equiv
_atom_site_adp_type
_atom_site_calc_flag
_atom_site_refinement_flags
_atom_site_occupancy
_atom_site_disorder_assembly
_atom_site_disorder_group
_atom_site_type_symbol
S1 0.17279(7) 0.48132(5) 0.78150(4) 0.04061(17) Uani d . 1 A . S
N1 0.0633(2) 0.73428(16) 0.74710(12) 0.0368(4) Uani d D 1 . . N
N2 0.1719(2) 0.70369(18) 0.88471(14) 0.0478(5) Uani d D 1 . . N
N3 -0.2052(2) 0.42959(18) 0.69077(13) 0.0412(4) Uani d . 1 A . N
N4 -0.2093(2) 0.44108(19) 0.94013(13) 0.0480(5) Uani d . 1 A . N
H4 -0.2108 0.4047 0.9965 0.058 Uiso calc R 1 . . H
O1 -0.03686(18) 0.71265(15) 0.61675(11) 0.0462(4) Uani d . 1 . . O
O2 -0.0636(2) 0.25542(15) 0.83935(12) 0.0542(4) Uani d . 1 A . O
O3 0.71968(19) 0.09909(17) 0.49748(14) 0.0637(5) Uani d . 1 . . O
C1 0.0288(2) 0.50748(19) 0.70758(14) 0.0320(5) Uani d . 1 . . C
C2 0.0158(2) 0.6612(2) 0.68238(15) 0.0345(5) Uani d . 1 A . C
C3 0.1344(2) 0.6583(2) 0.81302(15) 0.0348(5) Uani d . 1 A . C
C4 0.1305(4) 0.8541(2) 0.9028(2) 0.0634(7) Uani d PDU 0.593(6) A 1 C
H4A 0.2019 0.8821 0.9375 0.076 Uiso calc PR 0.593(6) A 1 H
H4B 0.0185 0.8778 0.9449 0.076 Uiso calc PR 0.593(6) A 1 H
C5 0.1479(6) 0.9307(4) 0.8090(3) 0.0564(15) Uani d PDU 0.593(6) A 1 C
H5A 0.2610 0.9115 0.7680 0.068 Uiso calc PR 0.593(6) A 1 H
H5B 0.1182 1.0291 0.8237 0.068 Uiso calc PR 0.593(6) A 1 H
C6 0.0346(3) 0.8859(2) 0.75239(18) 0.0538(6) Uani d PDU 0.593(6) A 1 C
H6A -0.0793 0.9211 0.7870 0.065 Uiso calc PR 0.593(6) A 1 H
H6B 0.0594 0.9226 0.6861 0.065 Uiso calc PR 0.593(6) A 1 H
C4' 0.1305(4) 0.8541(2) 0.9028(2) 0.0634(7) Uani d PDU 0.407(6) A 2 C
H4C 0.2274 0.8943 0.8726 0.076 Uiso calc PR 0.407(6) A 2 H
H4D 0.0990 0.8728 0.9737 0.076 Uiso calc PR 0.407(6) A 2 H
C5' -0.0075(10) 0.9239(6) 0.8623(4) 0.072(3) Uani d PDU 0.407(6) A 2 C
H5C -0.0221 1.0232 0.8708 0.086 Uiso calc PR 0.407(6) A 2 H
H5D -0.1092 0.8941 0.8984 0.086 Uiso calc PR 0.407(6) A 2 H
C6' 0.0346(3) 0.8859(2) 0.75239(18) 0.0538(6) Uani d PDU 0.407(6) A 2 C
H6C -0.0553 0.9242 0.7262 0.065 Uiso calc PR 0.407(6) A 2 H
H6D 0.1321 0.9207 0.7147 0.065 Uiso calc PR 0.407(6) A 2 H
C7 -0.1483(3) 0.4803(2) 0.76820(14) 0.0351(5) Uani d . 1 A . C
C8 -0.0660(3) 0.3349(2) 0.62748(16) 0.0438(5) Uani d . 1 . . C
H8A -0.0847 0.3159 0.5650 0.053 Uiso calc R 1 A . H
H8B -0.0454 0.2484 0.6602 0.053 Uiso calc R 1 . . H
C9 0.0759(3) 0.4135(2) 0.61167(15) 0.0373(5) Uani d . 1 A . C
H9 0.0715 0.4754 0.5565 0.045 Uiso calc R 1 . . H
C10 0.2452(3) 0.3260(2) 0.58337(15) 0.0373(5) Uani d . 1 . . C
C11 0.2882(3) 0.2146(2) 0.63801(16) 0.0441(6) Uani d . 1 A . C
H11 0.2099 0.1920 0.6941 0.053 Uiso calc R 1 . . H
C12 0.4439(3) 0.1355(2) 0.61212(17) 0.0460(6) Uani d . 1 . . C
H12 0.4690 0.0610 0.6503 0.055 Uiso calc R 1 A . H
C13 0.5614(3) 0.1682(2) 0.52925(17) 0.0444(6) Uani d . 1 A . C
C14 0.5215(3) 0.2779(2) 0.47268(18) 0.0519(6) Uani d . 1 . . C
H14 0.6000 0.2995 0.4163 0.062 Uiso calc R 1 A . H
C15 0.3651(3) 0.3561(2) 0.49928(17) 0.0460(6) Uani d . 1 A . C
H15 0.3398 0.4297 0.4604 0.055 Uiso calc R 1 . . H
C16 0.7672(3) -0.0129(3) 0.5549(2) 0.0682(8) Uani d . 1 . . C
H16A 0.7533 0.0199 0.6209 0.102 Uiso calc R 1 . . H
H16B 0.8801 -0.0524 0.5249 0.102 Uiso calc R 1 . . H
H16C 0.7002 -0.0818 0.5578 0.102 Uiso calc R 1 . . H
C17 -0.1319(3) 0.3753(2) 0.85173(15) 0.0398(5) Uani d . 1 . . C
C18 -0.2866(3) 0.5747(2) 0.92906(16) 0.0441(5) Uani d . 1 . . C
C19 -0.3804(3) 0.6706(3) 1.00240(19) 0.0669(8) Uani d . 1 A . C
H19 -0.3945 0.6522 1.0692 0.080 Uiso calc R 1 . . H
C20 -0.4520(4) 0.7940(3) 0.9728(2) 0.0784(9) Uani d . 1 . . C
H20 -0.5145 0.8606 1.0207 0.094 Uiso calc R 1 A . H
C21 -0.4335(3) 0.8214(3) 0.8745(2) 0.0695(8) Uani d . 1 A . C
H21 -0.4846 0.9054 0.8569 0.083 Uiso calc R 1 . . H
C22 -0.3393(3) 0.7250(2) 0.80120(18) 0.0513(6) Uani d . 1 . . C
H22 -0.3284 0.7430 0.7347 0.062 Uiso calc R 1 A . H
C23 -0.2625(2) 0.6026(2) 0.82859(15) 0.0385(5) Uani d . 1 A . C
C24 -0.3579(3) 0.3745(3) 0.72545(19) 0.0617(7) Uani d . 1 . . C
H24A -0.3410 0.2934 0.7632 0.093 Uiso calc R 1 A . H
H24B -0.3907 0.3512 0.6694 0.093 Uiso calc R 1 . . H
H24C -0.4420 0.4428 0.7665 0.093 Uiso calc R 1 . . H

loop_
_atom_site_aniso_label
_atom_site_aniso_U_11
_atom_site_aniso_U_22
_atom_site_aniso_U_33
_atom_site_aniso_U_12
_atom_site_aniso_U_13
_atom_site_aniso_U_23
S1 0.0471(3) 0.0326(3) 0.0459(3) 0.0021(2) -0.0245(3) 0.0000(2)
N1 0.0485(11) 0.0292(9) 0.0336(9) -0.0043(8) -0.0153(8) 0.0049(8)
N2 0.0655(13) 0.0400(10) 0.0439(11) -0.0113(9) -0.0238(10) 0.0007(9)
N3 0.0395(10) 0.0520(11) 0.0335(9) -0.0106(9) -0.0111(8) -0.0020(9)
N4 0.0632(13) 0.0481(11) 0.0280(9) -0.0052(10) -0.0092(9) 0.0061(9)
O1 0.0580(10) 0.0443(9) 0.0356(8) 0.0002(7) -0.0186(8) 0.0081(7)
O2 0.0742(12) 0.0343(9) 0.0488(10) -0.0022(8) -0.0143(8) 0.0064(7)
O3 0.0439(10) 0.0536(10) 0.0851(13) 0.0012(8) -0.0109(9) -0.0003(10)
C1 0.0363(11) 0.0316(10) 0.0284(10) -0.0005(9) -0.0132(9) 0.0025(9)
C2 0.0341(11) 0.0371(11) 0.0278(10) -0.0009(9) -0.0053(9) 0.0019(9)
C3 0.0381(12) 0.0336(11) 0.0326(11) -0.0064(9) -0.0102(9) 0.0035(9)
C4 0.096(2) 0.0414(14) 0.0621(17) -0.0125(14) -0.0372(16) -0.0047(13)
C5 0.084(4) 0.032(2) 0.056(3) -0.019(2) -0.021(3) 0.006(2)
C6 0.0830(18) 0.0294(12) 0.0518(14) -0.0033(12) -0.0281(13) 0.0064(11)
C4' 0.096(2) 0.0414(14) 0.0621(17) -0.0125(14) -0.0372(16) -0.0047(13)
C5' 0.120(7) 0.032(3) 0.063(5) -0.005(4) -0.032(5) -0.003(3)
C6' 0.0830(18) 0.0294(12) 0.0518(14) -0.0033(12) -0.0281(13) 0.0064(11)
C7 0.0403(12) 0.0353(11) 0.0296(10) -0.0049(9) -0.0110(9) 0.0015(9)
C8 0.0514(14) 0.0467(13) 0.0339(11) -0.0081(11) -0.0130(10) -0.0040(10)
C9 0.0459(13) 0.0362(11) 0.0286(10) -0.0030(10) -0.0116(9) 0.0002(9)
C10 0.0462(13) 0.0309(11) 0.0318(11) -0.0035(9) -0.0083(10) -0.0043(9)
C11 0.0509(14) 0.0364(12) 0.0385(12) -0.0038(10) -0.0055(10) 0.0017(10)
C12 0.0560(15) 0.0346(12) 0.0468(13) -0.0024(11) -0.0174(12) 0.0026(11)
C13 0.0417(13) 0.0364(12) 0.0522(14) -0.0026(10) -0.0108(11) -0.0084(11)
C14 0.0463(14) 0.0506(14) 0.0488(14) -0.0078(11) 0.0010(11) 0.0028(12)
C15 0.0522(14) 0.0370(12) 0.0423(13) -0.0044(11) -0.0060(11) 0.0049(10)
C16 0.0555(16) 0.0524(16) 0.097(2) 0.0062(13) -0.0310(16) -0.0047(15)
C17 0.0445(13) 0.0400(12) 0.0339(12) -0.0084(10) -0.0098(10) 0.0048(10)
C18 0.0458(13) 0.0462(13) 0.0357(12) -0.0054(11) -0.0061(10) -0.0007(10)
C19 0.0779(19) 0.0689(18) 0.0375(14) 0.0027(15) 0.0003(13) -0.0070(13)
C20 0.079(2) 0.0662(19) 0.0664(19) 0.0158(16) 0.0012(16) -0.0184(16)
C21 0.0606(17) 0.0540(16) 0.075(2) 0.0179(13) -0.0070(15) 0.0002(15)
C22 0.0418(14) 0.0556(15) 0.0489(14) 0.0043(11) -0.0096(11) 0.0057(12)
C23 0.0341(12) 0.0420(12) 0.0353(11) -0.0017(9) -0.0066(9) -0.0016(10)
C24 0.0533(15) 0.0798(19) 0.0565(16) -0.0260(14) -0.0140(13) -0.0045(14)

loop_
_atom_type_symbol
_atom_type_description
_atom_type_scat_dispersion_real
_atom_type_scat_dispersion_imag
_atom_type_scat_source
C C 0.0033 0.0016 'International Tables Vol C Tables 4.2.6.8 and 6.1.1.4'
H H 0.0000 0.0000 'International Tables Vol C Tables 4.2.6.8 and 6.1.1.4'
N N 0.0061 0.0033 'International Tables Vol C Tables 4.2.6.8 and 6.1.1.4'
O O 0.0106 0.0060 'International Tables Vol C Tables 4.2.6.8 and 6.1.1.4'
S S 0.1246 0.1234 'International Tables Vol C Tables 4.2.6.8 and 6.1.1.4'

loop_
_geom_angle_atom_site_label_1
_geom_angle_atom_site_label_2
_geom_angle_atom_site_label_3
_geom_angle
C3 S1 C1 91.86(9)
C2 N1 C3 116.85(17)
C2 N1 C6 123.06(17)
C3 N1 C6 120.01(17)
C3 N2 C4 116.28(19)
C7 N3 C24 115.37(17)
C7 N3 C8 106.53(16)
C24 N3 C8 115.04(18)
C17 N4 C18 112.00(18)
C17 N4 H4 124.0
C18 N4 H4 124.0
C13 O3 C16 117.7(2)
C2 C1 C9 111.53(16)
C2 C1 C7 108.33(15)
C9 C1 C7 104.14(16)
C2 C1 S1 104.03(13)
C9 C1 S1 116.22(13)
C7 C1 S1 112.54(13)
O1 C2 N1 124.02(19)
O1 C2 C1 124.39(19)
N1 C2 C1 111.51(17)
N2 C3 N1 127.53(19)
N2 C3 S1 122.45(16)
N1 C3 S1 110.00(14)
N2 C4 C5 111.9(2)
N2 C4 H4A 109.2
C5 C4 H4A 109.2
N2 C4 H4B 109.2
C5 C4 H4B 109.2
H4A C4 H4B 107.9
C4 C5 C6 109.6(3)
C4 C5 H5A 109.7
C6 C5 H5A 109.7
C4 C5 H5B 109.7
C6 C5 H5B 109.7
H5A C5 H5B 108.2
N1 C6 C5 108.1(2)
N1 C6 H6A 110.1
C5 C6 H6A 110.1
N1 C6 H6B 110.1
C5 C6 H6B 110.1
H6A C6 H6B 108.4
H5C C5' H5D 108.3
N3 C7 C23 114.57(17)
N3 C7 C17 115.01(17)
C23 C7 C17 101.20(16)
N3 C7 C1 101.89(15)
C23 C7 C1 115.58(17)
C17 C7 C1 109.03(16)
N3 C8 C9 103.22(17)
N3 C8 H8A 111.1
C9 C8 H8A 111.1
N3 C8 H8B 111.1
C9 C8 H8B 111.1
H8A C8 H8B 109.1
C10 C9 C8 115.61(17)
C10 C9 C1 116.32(17)
C8 C9 C1 104.32(16)
C10 C9 H9 106.6
C8 C9 H9 106.6
C1 C9 H9 106.6
C11 C10 C15 117.3(2)
C11 C10 C9 122.54(19)
C15 C10 C9 120.12(19)
C10 C11 C12 122.3(2)
C10 C11 H11 118.9
C12 C11 H11 118.9
C13 C12 C11 119.5(2)
C13 C12 H12 120.3
C11 C12 H12 120.3
O3 C13 C14 115.8(2)
O3 C13 C12 124.7(2)
C14 C13 C12 119.6(2)
C13 C14 C15 120.4(2)
C13 C14 H14 119.8
C15 C14 H14 119.8
C14 C15 C10 121.0(2)
C14 C15 H15 119.5
C10 C15 H15 119.5
O3 C16 H16A 109.5
O3 C16 H16B 109.5
H16A C16 H16B 109.5
O3 C16 H16C 109.5
H16A C16 H16C 109.5
H16B C16 H16C 109.5
O2 C17 N4 126.1(2)
O2 C17 C7 126.11(19)
N4 C17 C7 107.82(17)
C19 C18 N4 128.3(2)
C19 C18 C23 121.5(2)
N4 C18 C23 110.17(19)
C20 C19 C18 117.5(2)
C20 C19 H19 121.2
C18 C19 H19 121.2
C21 C20 C19 121.7(3)
C21 C20 H20 119.2
C19 C20 H20 119.2
C20 C21 C22 120.6(3)
C20 C21 H21 119.7
C22 C21 H21 119.7
C23 C22 C21 118.9(2)
C23 C22 H22 120.6
C21 C22 H22 120.6
C22 C23 C18 119.7(2)
C22 C23 C7 131.9(2)
C18 C23 C7 108.35(18)
N3 C24 H24A 109.5
N3 C24 H24B 109.5
H24A C24 H24B 109.5
N3 C24 H24C 109.5
H24A C24 H24C 109.5
H24B C24 H24C 109.5

loop_
_geom_bond_atom_site_label_1
_geom_bond_atom_site_label_2
_geom_bond_site_symmetry_2
_geom_bond_distance
_geom_bond_publ_flag
S1 C3 . 1.760(2) ?
S1 C1 . 1.826(2) ?
N1 C2 . 1.371(3) ?
N1 C3 . 1.391(3) ?
N1 C6 . 1.470(3) ?
N2 C3 . 1.263(3) ?
N2 C4 . 1.472(3) ?
N3 C7 . 1.454(3) ?
N3 C24 . 1.463(3) ?
N3 C8 . 1.464(3) ?
N4 C17 . 1.352(3) ?
N4 C18 . 1.393(3) ?
N4 H4 . 0.8600 ?
O1 C2 . 1.208(2) ?
O2 C17 . 1.216(2) ?
O3 C13 . 1.369(3) ?
O3 C16 . 1.423(3) ?
C1 C2 . 1.537(3) ?
C1 C9 . 1.571(3) ?
C1 C7 . 1.588(3) ?
C4 C5 . 1.484(4) ?
C4 H4A . 0.9700 ?
C4 H4B . 0.9700 ?
C5 C6 . 1.556(4) ?
C5 H5A . 0.9700 ?
C5 H5B . 0.9700 ?
C6 H6A . 0.9700 ?
C6 H6B . 0.9700 ?
C5' H5C . 0.9700 ?
C5' H5D . 0.9700 ?
C7 C23 . 1.517(3) ?
C7 C17 . 1.565(3) ?
C8 C9 . 1.524(3) ?
C8 H8A . 0.9700 ?
C8 H8B . 0.9700 ?
C9 C10 . 1.512(3) ?
C9 H9 . 0.9800 ?
C10 C11 . 1.382(3) ?
C10 C15 . 1.393(3) ?
C11 C12 . 1.385(3) ?
C11 H11 . 0.9300 ?
C12 C13 . 1.380(3) ?
C12 H12 . 0.9300 ?
C13 C14 . 1.379(3) ?
C14 C15 . 1.387(3) ?
C14 H14 . 0.9300 ?
C15 H15 . 0.9300 ?
C16 H16A . 0.9600 ?
C16 H16B . 0.9600 ?
C16 H16C . 0.9600 ?
C18 C19 . 1.384(3) ?
C18 C23 . 1.396(3) ?
C19 C20 . 1.375(4) ?
C19 H19 . 0.9300 ?
C20 C21 . 1.372(4) ?
C20 H20 . 0.9300 ?
C21 C22 . 1.388(3) ?
C21 H21 . 0.9300 ?
C22 C23 . 1.373(3) ?
C22 H22 . 0.9300 ?
C24 H24A . 0.9600 ?
C24 H24B . 0.9600 ?
C24 H24C . 0.9600 ?

loop_
_geom_hbond_atom_site_label_D
_geom_hbond_atom_site_label_H
_geom_hbond_atom_site_label_A
_geom_hbond_site_symmetry_A
_geom_hbond_distance_DH
_geom_hbond_distance_HA
_geom_hbond_distance_DA
_geom_hbond_angle_DHA
N4 H4 N2 2_567 0.86 2.04 2.887(4) 169

loop_
_geom_torsion_atom_site_label_1
_geom_torsion_atom_site_label_2
_geom_torsion_atom_site_label_3
_geom_torsion_atom_site_label_4
_geom_torsion
C3 S1 C1 C2 21.77(13)
C3 S1 C1 C9 144.77(16)
C3 S1 C1 C7 -95.28(14)
C3 N1 C2 O1 -174.64(19)
C6 N1 C2 O1 8.6(3)
C3 N1 C2 C1 8.6(2)
C6 N1 C2 C1 -168.22(19)
C9 C1 C2 O1 36.3(3)
C7 C1 C2 O1 -77.8(2)
S1 C1 C2 O1 162.30(17)
C9 C1 C2 N1 -146.95(17)
C7 C1 C2 N1 99.01(19)
S1 C1 C2 N1 -20.93(19)
C4 N2 C3 N1 2.3(3)
C4 N2 C3 S1 -179.34(18)
C2 N1 C3 N2 -172.4(2)
C6 N1 C3 N2 4.5(3)
C2 N1 C3 S1 9.1(2)
C6 N1 C3 S1 -174.03(16)
C1 S1 C3 N2 162.75(19)
C1 S1 C3 N1 -18.63(15)
C3 N2 C4 C5 -34.8(4)
N2 C4 C5 C6 58.6(4)
C2 N1 C6 C5 -163.3(2)
C3 N1 C6 C5 20.0(3)
C4 C5 C6 N1 -49.6(4)
C24 N3 C7 C23 -63.4(2)
C8 N3 C7 C23 167.56(17)
C24 N3 C7 C17 53.2(2)
C8 N3 C7 C17 -75.8(2)
C24 N3 C7 C1 171.01(18)
C8 N3 C7 C1 42.01(19)
C2 C1 C7 N3 96.72(17)
C9 C1 C7 N3 -22.10(19)
S1 C1 C7 N3 -148.83(13)
C2 C1 C7 C23 -28.2(2)
C9 C1 C7 C23 -146.99(17)
S1 C1 C7 C23 86.29(18)
C2 C1 C7 C17 -141.30(16)
C9 C1 C7 C17 99.87(18)
S1 C1 C7 C17 -26.85(19)
C7 N3 C8 C9 -45.6(2)
C24 N3 C8 C9 -174.79(18)
N3 C8 C9 C10 157.58(17)
N3 C8 C9 C1 28.5(2)
C2 C1 C9 C10 110.9(2)
C7 C1 C9 C10 -132.52(18)
S1 C1 C9 C10 -8.1(2)
C2 C1 C9 C8 -120.53(18)
C7 C1 C9 C8 -3.9(2)
S1 C1 C9 C8 120.47(16)
C8 C9 C10 C11 -53.1(3)
C1 C9 C10 C11 69.8(3)
C8 C9 C10 C15 126.9(2)
C1 C9 C10 C15 -110.2(2)
C15 C10 C11 C12 0.6(3)
C9 C10 C11 C12 -179.5(2)
C10 C11 C12 C13 0.2(3)
C16 O3 C13 C14 178.6(2)
C16 O3 C13 C12 -1.1(3)
C11 C12 C13 O3 178.8(2)
C11 C12 C13 C14 -0.9(3)
O3 C13 C14 C15 -179.0(2)
C12 C13 C14 C15 0.8(3)
C13 C14 C15 C10 0.0(4)
C11 C10 C15 C14 -0.7(3)
C9 C10 C15 C14 179.4(2)
C18 N4 C17 O2 -175.0(2)
C18 N4 C17 C7 4.0(2)
N3 C7 C17 O2 48.6(3)
C23 C7 C17 O2 172.7(2)
C1 C7 C17 O2 -65.0(3)
N3 C7 C17 N4 -130.37(19)
C23 C7 C17 N4 -6.3(2)
C1 C7 C17 N4 115.97(19)
C17 N4 C18 C19 178.2(3)
C17 N4 C18 C23 0.4(3)
N4 C18 C19 C20 -176.5(3)
C23 C18 C19 C20 1.2(4)
C18 C19 C20 C21 0.8(5)
C19 C20 C21 C22 -0.8(5)
C20 C21 C22 C23 -1.2(4)
C21 C22 C23 C18 3.1(4)
C21 C22 C23 C7 -177.5(2)
C19 C18 C23 C22 -3.2(4)
N4 C18 C23 C22 174.9(2)
C19 C18 C23 C7 177.3(2)
N4 C18 C23 C7 -4.7(3)
N3 C7 C23 C22 -48.6(3)
C17 C7 C23 C22 -173.0(2)
C1 C7 C23 C22 69.4(3)
N3 C7 C23 C18 130.8(2)
C17 C7 C23 C18 6.5(2)
C1 C7 C23 C18 -111.1(2)
